data_2235422
loop_
_publ_author_name
'Moreno-Fuquen, Rodolfo'
'Chaur, Manuel N.'
'Romero, Elkin L.'
'Zuluaga, Fabio'
'Ellena, Javier'

_publ_section_title
;
 6-Bromopyridine-2-carbaldehyde phenylhydrazone
;
_journal_coeditor_code GG2083
_journal_issue 7
_journal_name_full 'Acta Crystallographica Section E'
_journal_page_first o2131
_journal_paper_doi 10.1107/S1600536812026517
_journal_volume 68
_journal_year 2012
_chemical_formula_iupac 'C12 H10 Br N3'
_chemical_formula_moiety 'C12 H10 Br N3'
_chemical_formula_sum 'C12 H10 Br N3'
_chemical_formula_weight 276.13
_chemical_melting_point 497.0(10)
_chemical_name_systematic
;
6-Bromopyridine-2-carbaldehyde phenylhydrazone
;
_space_group_IT_number 61
_symmetry_cell_setting orthorhombic
_symmetry_space_group_name_Hall '-P 2ac 2ab'
_symmetry_space_group_name_H-M 'P b c a'
_atom_sites_solution_hydrogens geom
_atom_sites_solution_primary direct
_atom_sites_solution_secondary difmap
_audit_creation_method SHELXL-97
_cell_angle_alpha 90.00
_cell_angle_beta 90.00
_cell_angle_gamma 90.00
_cell_formula_units_Z 8
_cell_length_a 14.6418(3)
_cell_length_b 7.84070(10)
_cell_length_c 20.0645(4)
_cell_measurement_reflns_used 9233
_cell_measurement_temperature 295
_cell_measurement_theta_max 26.36
_cell_measurement_theta_min 3.58
_cell_volume 2303.44(7)
_computing_cell_refinement 'SCALEPACK (Otwinowski & Minor, 1997)'
_computing_data_collection 'COLLECT (Nonius, 2000)'
_computing_data_reduction 'DENZO and SCALEPACK (Otwinowski & Minor, 1997'
_computing_molecular_graphics 'ORTEP-3 for Windows (Farrugia, 1997) and Mercury (Macrae <i>et al.</i>, 2006)'
_computing_publication_material 'WinGX (Farrugia, 1999)'
_computing_structure_refinement 'SHELXL97 (Sheldrick, 2008)'
_computing_structure_solution 'SHELXS97 (Sheldrick, 2008)'
_diffrn_ambient_temperature 295
_diffrn_measured_fraction_theta_full 0.995
_diffrn_measured_fraction_theta_max 0.995
_diffrn_measurement_device '95mm CCD camera on \k-goniostat'
_diffrn_measurement_device_type 'Nonius KappaCCD'
_diffrn_measurement_method 'CCD rotation images, thick slices'
_diffrn_radiation_monochromator graphite
_diffrn_radiation_source 'fine-focus sealed tube'
_diffrn_radiation_type MoK\a
_diffrn_radiation_wavelength 0.71073
_diffrn_reflns_av_R_equivalents 0.0475
_diffrn_reflns_av_sigmaI/netI 0.0182
_diffrn_reflns_limit_h_max 17
_diffrn_reflns_limit_h_min -18
_diffrn_reflns_limit_k_max 9
_diffrn_reflns_limit_k_min -9
_diffrn_reflns_limit_l_max 25
_diffrn_reflns_limit_l_min -24
_diffrn_reflns_number 28166
_diffrn_reflns_theta_full 26.36
_diffrn_reflns_theta_max 26.36
_diffrn_reflns_theta_min 3.58
_diffrn_standards_number 0
_exptl_absorpt_coefficient_mu 3.544
_exptl_absorpt_correction_T_max 0.5443
_exptl_absorpt_correction_T_min 0.3816
_exptl_absorpt_correction_type multi-scan
_exptl_absorpt_process_details '(SADABS; Sheldrick, 1996)'
_exptl_crystal_colour black
_exptl_crystal_density_diffrn 1.593
_exptl_crystal_density_method 'not measured'
_exptl_crystal_description block
_exptl_crystal_F_000 1104
_exptl_crystal_size_max 0.33
_exptl_crystal_size_mid 0.30
_exptl_crystal_size_min 0.23
_refine_diff_density_max 0.438
_refine_diff_density_min -0.720
_refine_ls_extinction_method none
_refine_ls_goodness_of_fit_ref 1.034
_refine_ls_hydrogen_treatment constr
_refine_ls_matrix_type full
_refine_ls_number_parameters 145
_refine_ls_number_reflns 2339
_refine_ls_number_restraints 0
_refine_ls_restrained_S_all 1.034
_refine_ls_R_factor_all 0.0486
_refine_ls_R_factor_gt 0.0386
_refine_ls_shift/su_max 0.000
_refine_ls_shift/su_mean 0.000
_refine_ls_structure_factor_coef Fsqd
_refine_ls_weighting_details 'w=1/[\s^2^(Fo^2^)+(0.052P)^2^+1.6466P] where P=(Fo^2^+2Fc^2^)/3'
_refine_ls_weighting_scheme calc
_refine_ls_wR_factor_gt 0.1023
_refine_ls_wR_factor_ref 0.1095
_reflns_number_gt 1903
_reflns_number_total 2339
_reflns_threshold_expression I>2\s(I)
_cod_data_source_file gg2083.cif
_cod_data_source_block I
_cod_database_code 2235422
_cod_database_fobs_code 2235422

loop_
_symmetry_equiv_pos_as_xyz
'x, y, z'
'-x+1/2, -y, z+1/2'
'x+1/2, -y+1/2, -z'
'-x, y+1/2, -z+1/2'
'-x, -y, -z'
'x-1/2, y, -z-1/2'
'-x-1/2, y-1/2, z'
'x, -y-1/2, z-1/2'

loop_
_atom_site_type_symbol
_atom_site_label
_atom_site_fract_x
_atom_site_fract_y
_atom_site_fract_z
_atom_site_U_iso_or_equiv
_atom_site_adp_type
_atom_site_calc_flag
_atom_site_refinement_flags
_atom_site_occupancy
_atom_site_symmetry_multiplicity
Br Br1 0.82948(2) 1.00944(4) 0.314727(18) 0.07300(18) Uani d . 1 1
N N1 1.06677(16) 0.1846(3) 0.32501(10) 0.0535(5) Uani d . 1 1
H H1 1.0780 0.2044 0.2837 0.064 Uiso calc R 1 1
N N2 1.01869(15) 0.2984(3) 0.36079(10) 0.0506(5) Uani d . 1 1
N N3 0.91170(14) 0.6977(3) 0.33261(10) 0.0468(5) Uani d . 1 1
C C1 0.86323(18) 0.8132(3) 0.36454(13) 0.0496(6) Uani d . 1 1
C C2 0.8363(2) 0.8049(4) 0.43023(14) 0.0620(7) Uani d . 1 1
H H2 0.8017 0.8907 0.4499 0.074 Uiso calc R 1 1
C C3 0.8635(2) 0.6620(4) 0.46526(14) 0.0674(8) Uani d . 1 1
H H3 0.8471 0.6495 0.5098 0.081 Uiso calc R 1 1
C C4 0.9144(2) 0.5390(4) 0.43455(13) 0.0577(7) Uani d . 1 1
H H4 0.9332 0.4428 0.4579 0.069 Uiso calc R 1 1
C C5 0.93799(17) 0.5597(3) 0.36750(12) 0.0467(5) Uani d . 1 1
C C7 0.99160(18) 0.4341(4) 0.33110(12) 0.0506(6) Uani d . 1 1
H H7 1.0061 0.4522 0.2865 0.061 Uiso calc R 1 1
C C8 1.09823(17) 0.0360(3) 0.35418(12) 0.0460(5) Uani d . 1 1
C C9 1.0819(2) -0.0034(3) 0.42067(14) 0.0568(7) Uani d . 1 1
H H9 1.0468 0.0692 0.4469 0.068 Uiso calc R 1 1
C C10 1.1179(2) -0.1504(4) 0.44746(15) 0.0696(8) Uani d . 1 1
H H10 1.1073 -0.1750 0.4921 0.084 Uiso calc R 1 1
C C11 1.1688(2) -0.2614(4) 0.41011(18) 0.0704(8) Uani d . 1 1
H H11 1.1925 -0.3603 0.4289 0.084 Uiso calc R 1 1
C C12 1.1841(2) -0.2232(4) 0.34413(17) 0.0670(8) Uani d . 1 1
H H12 1.2184 -0.2976 0.3181 0.080 Uiso calc R 1 1
C C13 1.14946(19) -0.0769(4) 0.31608(13) 0.0553(7) Uani d . 1 1
H H13 1.1604 -0.0533 0.2714 0.066 Uiso calc R 1 1

loop_
_atom_site_aniso_label
_atom_site_aniso_U_11
_atom_site_aniso_U_22
_atom_site_aniso_U_33
_atom_site_aniso_U_12
_atom_site_aniso_U_13
_atom_site_aniso_U_23
Br1 0.0783(3) 0.0622(2) 0.0785(3) 0.01901(15) -0.00590(15) 0.00948(14)
N1 0.0623(14) 0.0528(13) 0.0454(11) 0.0095(11) 0.0048(9) -0.0002(10)
N2 0.0556(12) 0.0466(12) 0.0495(11) 0.0035(10) -0.0006(10) -0.0039(10)
N3 0.0477(11) 0.0483(12) 0.0444(10) -0.0002(9) -0.0039(9) -0.0015(9)
C1 0.0487(13) 0.0479(14) 0.0521(14) 0.0009(11) -0.0069(11) -0.0008(11)
C2 0.0704(19) 0.0600(17) 0.0557(16) 0.0063(14) 0.0061(13) -0.0107(13)
C3 0.088(2) 0.0676(19) 0.0460(14) 0.0066(17) 0.0106(14) -0.0021(14)
C4 0.0731(18) 0.0524(14) 0.0475(14) 0.0013(14) 0.0007(13) 0.0024(12)
C5 0.0491(13) 0.0472(13) 0.0440(13) -0.0023(11) -0.0036(10) -0.0007(11)
C7 0.0548(15) 0.0530(14) 0.0439(12) 0.0004(12) -0.0016(11) -0.0019(12)
C8 0.0439(13) 0.0461(13) 0.0479(13) -0.0012(10) -0.0028(10) -0.0045(11)
C9 0.0661(17) 0.0505(16) 0.0539(15) 0.0015(12) 0.0063(13) -0.0007(11)
C10 0.091(2) 0.0568(17) 0.0607(17) 0.0001(16) 0.0024(16) 0.0107(14)
C11 0.077(2) 0.0480(16) 0.086(2) 0.0088(14) -0.0138(16) 0.0051(15)
C12 0.0624(17) 0.0590(18) 0.080(2) 0.0144(14) -0.0061(15) -0.0181(16)
C13 0.0539(15) 0.0590(17) 0.0530(15) 0.0080(13) -0.0020(12) -0.0096(12)

loop_
_atom_type_symbol
_atom_type_description
_atom_type_scat_dispersion_real
_atom_type_scat_dispersion_imag
_atom_type_scat_source
C C 0.0030 0.0020 'International Tables Vol C Tables 4.2.6.8 and 6.1.1.4'
H H 0.0000 0.0000 'International Tables Vol C Tables 4.2.6.8 and 6.1.1.4'
Br Br -0.2900 2.4600 'International Tables Vol C Tables 4.2.6.8 and 6.1.1.4'
N N 0.0060 0.0030 'International Tables Vol C Tables 4.2.6.8 and 6.1.1.4'

loop_
_geom_angle_atom_site_label_1
_geom_angle_atom_site_label_2
_geom_angle_atom_site_label_3
_geom_angle
C7 N2 N1 117.7(2)
N2 N1 C8 120.5(2)
N2 N1 H1 119.7
C8 N1 H1 119.7
C1 N3 C5 117.0(2)
N3 C1 C2 125.9(3)
N3 C1 Br1 116.18(19)
C2 C1 Br1 117.9(2)
C1 C2 C3 116.3(3)
C1 C2 H2 121.8
C3 C2 H2 121.8
C4 C3 C2 120.0(3)
C4 C3 H3 120.0
C2 C3 H3 120.0
C3 C4 C5 119.1(3)
C3 C4 H4 120.4
C5 C4 H4 120.4
N3 C5 C4 121.5(2)
N3 C5 C7 115.9(2)
C4 C5 C7 122.5(2)
N2 C7 C5 119.7(2)
N2 C7 H7 120.2
C5 C7 H7 120.2
N1 C8 C13 118.9(2)
N1 C8 C9 122.4(2)
C13 C8 C9 118.7(3)
C10 C9 C8 119.7(3)
C10 C9 H9 120.2
C8 C9 H9 120.2
C11 C10 C9 121.8(3)
C11 C10 H10 119.1
C9 C10 H10 119.1
C10 C11 C12 118.5(3)
C10 C11 H11 120.7
C12 C11 H11 120.7
C13 C12 C11 121.0(3)
C13 C12 H12 119.5
C11 C12 H12 119.5
C12 C13 C8 120.4(3)
C12 C13 H13 119.8
C8 C13 H13 119.8

loop_
_geom_bond_atom_site_label_1
_geom_bond_atom_site_label_2
_geom_bond_distance
Br1 C1 1.900(3)
N1 C8 1.383(3)
N1 H1 0.8600
N2 C7 1.282(3)
N2 N1 1.344(3)
N3 C1 1.317(3)
N3 C5 1.345(3)
C1 C2 1.377(4)
C2 C3 1.381(4)
C2 H2 0.9300
C3 C4 1.366(4)
C3 H3 0.9300
C4 C5 1.398(4)
C4 H4 0.9300
C5 C7 1.455(4)
C7 H7 0.9300
C8 C13 1.389(4)
C8 C9 1.390(4)
C9 C10 1.376(4)
C9 H9 0.9300
C10 C11 1.369(4)
C10 H10 0.9300
C11 C12 1.375(5)
C11 H11 0.9300
C12 C13 1.375(4)
C12 H12 0.9300
C13 H13 0.9300

loop_
_geom_hbond_atom_site_label_D
_geom_hbond_atom_site_label_H
_geom_hbond_atom_site_label_A
_geom_hbond_site_symmetry_A
_geom_hbond_distance_DH
_geom_hbond_distance_HA
_geom_hbond_distance_DA
_geom_hbond_angle_DHA
N1 H1 N3 4_745 0.86 2.34 3.180(3) 166.1

loop_
_geom_torsion_atom_site_label_1
_geom_torsion_atom_site_label_2
_geom_torsion_atom_site_label_3
_geom_torsion_atom_site_label_4
_geom_torsion
C7 N2 N1 C8 179.8(2)
C5 N3 C1 C2 -0.6(4)
C5 N3 C1 Br1 178.54(17)
N3 C1 C2 C3 0.3(4)
Br1 C1 C2 C3 -178.8(2)
C1 C2 C3 C4 0.2(5)
C2 C3 C4 C5 -0.3(5)
C1 N3 C5 C4 0.4(4)
C1 N3 C5 C7 -179.9(2)
C3 C4 C5 N3 0.0(4)
C3 C4 C5 C7 -179.6(3)
N1 N2 C7 C5 179.0(2)
N3 C5 C7 N2 -179.5(2)
C4 C5 C7 N2 0.2(4)
N2 N1 C8 C13 -178.5(2)
N2 N1 C8 C9 0.3(4)
N1 C8 C9 C10 -177.6(3)
C13 C8 C9 C10 1.2(4)
C8 C9 C10 C11 -0.9(5)
C9 C10 C11 C12 0.2(5)
C10 C11 C12 C13 0.2(5)
C11 C12 C13 C8 0.1(5)
N1 C8 C13 C12 178.0(3)
C9 C8 C13 C12 -0.8(4)

loop_
_cod_related_entry_id
_cod_related_entry_database
_cod_related_entry_code
1 ChemSpider 30657861
